data_2207480
loop_
_publ_author_name
'Zong-Qiu Hu'
'Wen-Hui Li'
'Yu Ding'
'Yu Wu'

_publ_section_title
;
 Tris(pyridine-\k<i>N</i>)[salicylaldehyde
 (2-hydroxybenzoyl)hydrazonato-\k^2^<i>N</i>,<i>O</i>]nickel(II)
 pyridine sesquisolvate
;
_journal_coeditor_code CI6663
_journal_issue 12
_journal_name_full 'Acta Crystallographica Section E'
_journal_page_first m2526
_journal_page_last m2527
_journal_paper_doi 10.1107/S1600536805035701
_journal_volume 61
_journal_year 2005
_chemical_formula_iupac '[Ni (C14 H10 N2 O3) (C5 H5 N)3], 1.5C5 H5 N'
_chemical_formula_moiety 'C29 H25 N5 Ni O3, 1.5C5 H5 N'
_chemical_formula_sum 'C36.5 H32.5 N6.5 Ni O3'
_chemical_formula_weight 668.90
_chemical_name_systematic
;
Tris(pyridine-kN)[salicylaldehyde
(2-hydroxybenzoyl)hydrazonato-k^2^N,O]nickel(II) pyridine sesquisolvate
;
_space_group_IT_number 14
_symmetry_cell_setting monoclinic
_symmetry_space_group_name_Hall '-P 2yn'
_symmetry_space_group_name_H-M 'P 1 21/n 1'
_atom_sites_solution_hydrogens geom
_atom_sites_solution_primary direct
_atom_sites_solution_secondary difmap
_audit_creation_method SHELXL-97
_cell_angle_alpha 90.00
_cell_angle_beta 93.4930(10)
_cell_angle_gamma 90.00
_cell_formula_units_Z 4
_cell_length_a 12.5579(10)
_cell_length_b 20.3993(17)
_cell_length_c 13.2756(11)
_cell_measurement_reflns_used 6390
_cell_measurement_temperature 293(2)
_cell_measurement_theta_max 24.66
_cell_measurement_theta_min 2.30
_cell_volume 3394.5(5)
_computing_cell_refinement 'SAINT (Bruker, 2000)'
_computing_data_collection 'SMART (Bruker, 2000)'
_computing_data_reduction SAINT
_computing_molecular_graphics 'SHELXTL (Bruker, 1997)'
_computing_publication_material SHELXTL
_computing_structure_refinement 'SHELXL97 (Sheldrick, 1997)'
_computing_structure_solution 'SHELXS97 (Sheldrick, 1997)'
_diffrn_ambient_temperature 293(2)
_diffrn_measured_fraction_theta_full 0.996
_diffrn_measured_fraction_theta_max 0.996
_diffrn_measurement_device_type 'Bruker SMART CCD area-detector'
_diffrn_measurement_method '\f and \w'
_diffrn_radiation_monochromator graphite
_diffrn_radiation_source 'fine-focus sealed tube'
_diffrn_radiation_type MoK\a
_diffrn_radiation_wavelength 0.71073
_diffrn_reflns_av_R_equivalents 0.0224
_diffrn_reflns_av_sigmaI/netI 0.0292
_diffrn_reflns_limit_h_max 15
_diffrn_reflns_limit_h_min -15
_diffrn_reflns_limit_k_max 25
_diffrn_reflns_limit_k_min -19
_diffrn_reflns_limit_l_max 15
_diffrn_reflns_limit_l_min -16
_diffrn_reflns_number 18260
_diffrn_reflns_theta_full 26.00
_diffrn_reflns_theta_max 26.00
_diffrn_reflns_theta_min 1.83
_diffrn_standards_number 0
_exptl_absorpt_coefficient_mu 0.617
_exptl_absorpt_correction_T_max 0.8866
_exptl_absorpt_correction_T_min 0.7905
_exptl_absorpt_correction_type multi-scan
_exptl_absorpt_process_details '(SADABS; Bruker, 2000)'
_exptl_crystal_colour red
_exptl_crystal_density_diffrn 1.309
_exptl_crystal_density_method 'not measured'
_exptl_crystal_description Block
_exptl_crystal_F_000 1396
_exptl_crystal_size_max 0.40
_exptl_crystal_size_mid 0.30
_exptl_crystal_size_min 0.20
_refine_diff_density_max 1.310
_refine_diff_density_min -0.383
_refine_ls_extinction_method none
_refine_ls_goodness_of_fit_ref 1.025
_refine_ls_hydrogen_treatment constr
_refine_ls_matrix_type full
_refine_ls_number_parameters 425
_refine_ls_number_reflns 6652
_refine_ls_number_restraints 3
_refine_ls_restrained_S_all 1.025
_refine_ls_R_factor_all 0.0671
_refine_ls_R_factor_gt 0.0544
_refine_ls_shift/su_max 0.001
_refine_ls_shift/su_mean 0.000
_refine_ls_structure_factor_coef Fsqd
_refine_ls_weighting_details 'calc w = 1/[\s^2^(Fo^2^)+(0.0779P)^2^+1.8492P] where P = (Fo^2^+2Fc^2^)/3'
_refine_ls_weighting_scheme calc
_refine_ls_wR_factor_gt 0.1451
_refine_ls_wR_factor_ref 0.1548
_reflns_number_gt 5272
_reflns_number_total 6652
_reflns_threshold_expression I>2\s(I)
_cod_data_source_file ci6663.cif
_cod_data_source_block I
_cod_depositor_comments
;
The following automatic conversions were performed:
'_symmetry_cell_setting' value 'Monoclinic' changed to 'monoclinic'
according to '/home/saulius/struct/CIF-dictionaries/cif_core.dic'
dictionary named 'cif_core.dic' version 2.4.1 from 2010-06-29.

Automatic conversion script
Id: cif_fix_enum 1527 2010-12-29 10:47:43Z saulius 

The following automatic conversions were performed:

'_symmetry_cell_setting' value 'Monoclinic' changed to 'monoclinic'
according to /home/saulius/struct/CIF-dictionaries/cif_core.dic
dictionary named 'cif_core.dic' version 2.4.1 from 2010-06-29.

Automatic conversion script
Id: cif_fix_values 1715 2011-07-08 13:25:40Z adriana 
;
_cod_original_sg_symbol_H-M 'P 21/n'
_cod_original_formula_sum 'C36.50 H32.50 N6.50 Ni O3'
_cod_database_code 2207480
_cod_database_fobs_code 2207480

loop_
_symmetry_equiv_pos_as_xyz
'x, y, z'
'-x+1/2, y+1/2, -z+1/2'
'-x, -y, -z'
'x-1/2, -y-1/2, z-1/2'

loop_
_atom_site_label
_atom_site_fract_x
_atom_site_fract_y
_atom_site_fract_z
_atom_site_U_iso_or_equiv
_atom_site_adp_type
_atom_site_calc_flag
_atom_site_refinement_flags
_atom_site_occupancy
_atom_site_disorder_assembly
_atom_site_disorder_group
_atom_site_type_symbol
Ni 0.65046(3) 0.230127(18) 0.50273(3) 0.05522(15) Uani d . 1 . . Ni
N1 0.76084(19) 0.13964(11) 0.37957(17) 0.0576(6) Uani d . 1 . . N
N2 0.77516(18) 0.19882(12) 0.42990(17) 0.0541(5) Uani d . 1 . . N
N3 0.50755(19) 0.25283(13) 0.56663(18) 0.0588(6) Uani d . 1 . . N
N4 0.7114(2) 0.18844(14) 0.64428(19) 0.0682(7) Uani d . 1 . . N
N5 0.58664(18) 0.27192(12) 0.36084(18) 0.0587(6) Uani d . 1 . . N
N6 0.8332(8) 0.8952(3) 0.6927(5) 0.196(3) Uani d D 1 . . N
O1 0.7967(2) 0.04657(14) 0.2580(2) 0.1016(9) Uani d . 1 . . O
H1 0.8101 0.0786 0.2939 0.152 Uiso calc R 1 . . H
O2 0.59816(16) 0.13937(9) 0.45611(15) 0.0624(5) Uani d . 1 . . O
O3 0.72353(16) 0.31435(10) 0.53899(15) 0.0648(5) Uani d . 1 . . O
C1 0.7014(3) 0.02285(15) 0.2774(2) 0.0685(8) Uani d . 1 . . C
C2 0.6650(4) -0.03255(18) 0.2278(3) 0.0866(11) Uani d . 1 . . C
H2 0.7069 -0.0519 0.1806 0.104 Uiso calc R 1 . . H
C3 0.5685(4) -0.06022(19) 0.2459(3) 0.1023(13) Uani d . 1 . . C
H3 0.5454 -0.0977 0.2112 0.123 Uiso calc R 1 . . H
C4 0.5069(4) -0.0326(2) 0.3147(4) 0.1077(14) Uani d . 1 . . C
H4 0.4423 -0.0518 0.3286 0.129 Uiso calc R 1 . . H
C5 0.5398(3) 0.02344(16) 0.3637(3) 0.0768(9) Uani d . 1 . . C
H5 0.4963 0.0422 0.4101 0.092 Uiso calc R 1 . . H
C6 0.6357(2) 0.05295(14) 0.3463(2) 0.0602(7) Uani d . 1 . . C
C7 0.6653(2) 0.11458(14) 0.3985(2) 0.0572(7) Uani d . 1 . . C
C8 0.8628(2) 0.22989(14) 0.4203(2) 0.0583(7) Uani d . 1 . . C
H8 0.9125 0.2104 0.3808 0.070 Uiso calc R 1 . . H
C9 0.8911(2) 0.29200(17) 0.4651(2) 0.0647(8) Uani d . 1 . . C
C10 0.9969(3) 0.3141(2) 0.4551(3) 0.0829(10) Uani d . 1 . . C
H10 1.0417 0.2889 0.4173 0.099 Uiso calc R 1 . . H
C11 1.0365(3) 0.3707(2) 0.4983(3) 0.0976(12) Uani d . 1 . . C
H11 1.1064 0.3837 0.4902 0.117 Uiso calc R 1 . . H
C12 0.9690(4) 0.4084(2) 0.5551(3) 0.1004(13) Uani d . 1 . . C
H12 0.9940 0.4469 0.5855 0.121 Uiso calc R 1 . . H
C13 0.8656(3) 0.38860(16) 0.5658(3) 0.0750(9) Uani d . 1 . . C
H13 0.8220 0.4150 0.6030 0.090 Uiso calc R 1 . . H
C14 0.8222(3) 0.33010(15) 0.5232(2) 0.0624(7) Uani d . 1 . . C
C15 0.4744(3) 0.31341(16) 0.5783(3) 0.0750(9) Uani d . 1 . . C
H15 0.5185 0.3474 0.5597 0.090 Uiso calc R 1 . . H
C16 0.3787(3) 0.3293(2) 0.6161(3) 0.0873(11) Uani d . 1 . . C
H16 0.3596 0.3729 0.6236 0.105 Uiso calc R 1 . . H
C17 0.3125(3) 0.2811(2) 0.6426(3) 0.0881(11) Uani d . 1 . . C
H17 0.2471 0.2907 0.6685 0.106 Uiso calc R 1 . . H
C18 0.3440(3) 0.2181(2) 0.6304(4) 0.1102(16) Uani d . 1 . . C
H18 0.3003 0.1836 0.6477 0.132 Uiso calc R 1 . . H
C19 0.4421(3) 0.20568(19) 0.5920(4) 0.0945(13) Uani d . 1 . . C
H19 0.4627 0.1623 0.5836 0.113 Uiso calc R 1 . . H
C20 0.6178(3) 0.33035(18) 0.3298(3) 0.0772(9) Uani d . 1 . . C
H20 0.6604 0.3559 0.3742 0.093 Uiso calc R 1 . . H
C21 0.5905(3) 0.3549(2) 0.2360(3) 0.0927(11) Uani d . 1 . . C
H21 0.6145 0.3960 0.2174 0.111 Uiso calc R 1 . . H
C22 0.5281(3) 0.3188(3) 0.1704(3) 0.0963(13) Uani d . 1 . . C
H22 0.5086 0.3343 0.1060 0.116 Uiso calc R 1 . . H
C23 0.4948(4) 0.2593(3) 0.2012(3) 0.0972(13) Uani d . 1 . . C
H23 0.4517 0.2333 0.1581 0.117 Uiso calc R 1 . . H
C24 0.5249(3) 0.23775(18) 0.2955(3) 0.0767(9) Uani d . 1 . . C
H24 0.5009 0.1969 0.3153 0.092 Uiso calc R 1 . . H
C25 0.7137(3) 0.2240(2) 0.7277(3) 0.0895(11) Uani d . 1 . . C
H25 0.6869 0.2665 0.7244 0.107 Uiso calc R 1 . . H
C26 0.7549(4) 0.2001(3) 0.8203(3) 0.1059(14) Uani d . 1 . . C
H26 0.7557 0.2265 0.8775 0.127 Uiso calc R 1 . . H
C27 0.7934(4) 0.1387(3) 0.8265(4) 0.1115(15) Uani d . 1 . . C
H27 0.8207 0.1219 0.8879 0.134 Uiso calc R 1 . . H
C28 0.7918(4) 0.1013(2) 0.7409(4) 0.1045(13) Uani d . 1 . . C
H28 0.8182 0.0587 0.7427 0.125 Uiso calc R 1 . . H
C29 0.7503(3) 0.12822(19) 0.6522(3) 0.0814(10) Uani d . 1 . . C
H29 0.7495 0.1026 0.5942 0.098 Uiso calc R 1 . . H
C30 0.7414(6) 0.9049(4) 0.6297(9) 0.196(4) Uani d D 1 . . C
H30 0.6746 0.8922 0.6492 0.235 Uiso calc R 1 . . H
C31 0.7533(7) 0.9334(4) 0.5397(7) 0.165(3) Uani d D 1 . . C
H31 0.6944 0.9397 0.4948 0.198 Uiso calc R 1 . . H
C32 0.8454(8) 0.9516(4) 0.5163(5) 0.163(3) Uani d D 1 . . C
H32 0.8534 0.9754 0.4574 0.196 Uiso calc R 1 . . H
C33 0.9293(6) 0.9367(5) 0.5760(8) 0.191(4) Uani d D 1 . . C
H33 0.9965 0.9476 0.5555 0.229 Uiso calc R 1 . . H
C34 0.9228(6) 0.9088(4) 0.6585(6) 0.155(3) Uani d D 1 . . C
H34 0.9850 0.8976 0.6961 0.186 Uiso calc R 1 . . H
N7 0.5798(5) 0.4869(2) 0.5722(4) 0.1244(15) Uani d P 0.50 A 1 N
C35 0.4799(6) 0.4981(3) 0.5967(4) 0.1213(17) Uani d . 1 . . C
H35 0.4643 0.4972 0.6643 0.146 Uiso calc R 1 A 1 H
C36 0.5798(5) 0.4869(2) 0.5722(4) 0.1244(15) Uani d P 0.50 A 2 C
H36 0.6339 0.4779 0.6211 0.149 Uiso calc PR 0.50 A 2 H
C37 0.5987(5) 0.4892(3) 0.4739(6) 0.1256(18) Uani d . 1 . . C
H37 0.6675 0.4819 0.4542 0.151 Uiso calc R 1 A 1 H

loop_
_atom_site_aniso_label
_atom_site_aniso_U_11
_atom_site_aniso_U_22
_atom_site_aniso_U_33
_atom_site_aniso_U_12
_atom_site_aniso_U_13
_atom_site_aniso_U_23
Ni 0.0487(2) 0.0611(2) 0.0566(2) -0.00001(15) 0.00857(15) -0.00507(16)
N1 0.0571(14) 0.0578(13) 0.0589(13) -0.0058(11) 0.0106(11) -0.0072(11)
N2 0.0476(12) 0.0631(14) 0.0521(12) -0.0010(10) 0.0063(9) -0.0035(11)
N3 0.0556(14) 0.0619(14) 0.0598(14) 0.0015(11) 0.0116(11) -0.0055(11)
N4 0.0622(15) 0.0834(18) 0.0597(15) 0.0054(13) 0.0086(12) 0.0020(13)
N5 0.0467(12) 0.0715(16) 0.0578(13) -0.0007(11) 0.0019(10) -0.0081(11)
N6 0.217(8) 0.192(6) 0.180(6) 0.034(6) 0.022(6) 0.068(5)
O1 0.108(2) 0.0911(19) 0.111(2) -0.0098(16) 0.0508(17) -0.0322(16)
O2 0.0589(12) 0.0593(11) 0.0709(12) -0.0027(9) 0.0195(10) -0.0111(9)
O3 0.0558(12) 0.0689(12) 0.0696(12) -0.0089(10) 0.0022(9) -0.0090(10)
C1 0.085(2) 0.0599(17) 0.0616(17) 0.0053(16) 0.0151(16) -0.0026(14)
C2 0.111(3) 0.067(2) 0.083(2) 0.005(2) 0.013(2) -0.0112(18)
C3 0.129(4) 0.065(2) 0.111(3) -0.011(2) -0.010(3) -0.022(2)
C4 0.096(3) 0.078(3) 0.149(4) -0.024(2) 0.007(3) -0.025(3)
C5 0.068(2) 0.0637(19) 0.100(2) -0.0117(15) 0.0135(18) -0.0149(17)
C6 0.0646(18) 0.0540(16) 0.0618(16) 0.0010(13) 0.0019(13) 0.0004(13)
C7 0.0575(16) 0.0584(16) 0.0563(15) 0.0003(13) 0.0081(12) -0.0020(13)
C8 0.0489(15) 0.0699(18) 0.0563(16) -0.0050(13) 0.0038(12) -0.0004(13)
C9 0.0598(17) 0.0743(19) 0.0593(17) -0.0109(15) -0.0010(14) 0.0101(15)
C10 0.065(2) 0.097(3) 0.086(2) -0.0280(19) 0.0029(17) 0.012(2)
C11 0.082(3) 0.106(3) 0.106(3) -0.035(2) 0.005(2) 0.005(3)
C12 0.101(3) 0.090(3) 0.108(3) -0.041(2) -0.014(2) -0.002(2)
C13 0.080(2) 0.0659(19) 0.078(2) -0.0143(17) -0.0074(17) -0.0063(16)
C14 0.0683(18) 0.0626(17) 0.0547(15) -0.0093(14) -0.0091(13) 0.0069(13)
C15 0.076(2) 0.0635(19) 0.088(2) 0.0027(16) 0.0219(17) -0.0092(17)
C16 0.086(2) 0.080(2) 0.098(3) 0.017(2) 0.028(2) -0.015(2)
C17 0.066(2) 0.107(3) 0.095(3) 0.011(2) 0.0290(19) -0.017(2)
C18 0.082(3) 0.093(3) 0.162(4) -0.013(2) 0.062(3) -0.012(3)
C19 0.081(2) 0.067(2) 0.141(4) 0.0026(18) 0.052(2) -0.003(2)
C20 0.078(2) 0.079(2) 0.072(2) -0.0096(18) -0.0133(17) 0.0051(17)
C21 0.088(3) 0.105(3) 0.084(2) -0.007(2) -0.006(2) 0.025(2)
C22 0.087(3) 0.142(4) 0.058(2) 0.018(3) -0.0066(18) 0.007(2)
C23 0.091(3) 0.120(3) 0.077(2) -0.001(3) -0.025(2) -0.017(2)
C24 0.068(2) 0.083(2) 0.077(2) -0.0043(17) -0.0117(17) -0.0084(17)
C25 0.092(3) 0.114(3) 0.064(2) 0.019(2) 0.0086(18) -0.006(2)
C26 0.103(3) 0.154(4) 0.061(2) 0.012(3) 0.008(2) -0.008(3)
C27 0.102(3) 0.149(5) 0.082(3) 0.005(3) -0.006(2) 0.032(3)
C28 0.106(3) 0.098(3) 0.107(3) 0.005(2) -0.016(3) 0.021(3)
C29 0.079(2) 0.086(2) 0.078(2) 0.0018(19) -0.0056(18) 0.0070(19)
C30 0.105(5) 0.185(7) 0.297(12) 0.007(5) 0.004(6) 0.100(8)
C31 0.139(6) 0.167(6) 0.180(7) 0.011(5) -0.054(5) 0.036(5)
C32 0.175(7) 0.211(8) 0.103(4) 0.017(7) 0.010(5) 0.027(4)
C33 0.117(6) 0.293(11) 0.164(7) -0.005(6) 0.032(5) 0.031(8)
C34 0.109(5) 0.224(8) 0.132(5) 0.028(5) -0.003(4) 0.020(5)
N7 0.140(4) 0.107(3) 0.127(4) 0.000(3) 0.013(3) -0.010(3)
C35 0.158(5) 0.116(4) 0.096(3) -0.020(4) 0.048(4) -0.012(3)
C36 0.140(4) 0.107(3) 0.127(4) 0.000(3) 0.013(3) -0.010(3)
C37 0.117(4) 0.115(4) 0.150(5) -0.009(3) 0.049(4) -0.029(4)

loop_
_atom_type_symbol
_atom_type_description
_atom_type_scat_dispersion_real
_atom_type_scat_dispersion_imag
_atom_type_scat_source
C C 0.0033 0.0016 'International Tables Vol C Tables 4.2.6.8 and 6.1.1.4'
H H 0.0000 0.0000 'International Tables Vol C Tables 4.2.6.8 and 6.1.1.4'
N N 0.0061 0.0033 'International Tables Vol C Tables 4.2.6.8 and 6.1.1.4'
O O 0.0106 0.0060 'International Tables Vol C Tables 4.2.6.8 and 6.1.1.4'
Ni Ni 0.3393 1.1124 'International Tables Vol C Tables 4.2.6.8 and 6.1.1.4'

loop_
_geom_angle_atom_site_label_1
_geom_angle_atom_site_label_2
_geom_angle_atom_site_label_3
_geom_angle_site_symmetry_1
_geom_angle_site_symmetry_3
_geom_angle
_geom_angle_publ_flag
O3 Ni N2 . . 91.70(9) y
O3 Ni O2 . . 170.75(8) y
N2 Ni O2 . . 79.10(9) y
O3 Ni N3 . . 96.05(9) y
N2 Ni N3 . . 171.75(9) y
O2 Ni N3 . . 93.19(9) y
O3 Ni N4 . . 89.76(10) y
N2 Ni N4 . . 92.80(9) y
O2 Ni N4 . . 89.83(10) y
N3 Ni N4 . . 90.08(10) y
O3 Ni N5 . . 90.64(9) y
N2 Ni N5 . . 87.96(9) y
O2 Ni N5 . . 89.90(9) y
N3 Ni N5 . . 89.11(9) y
N4 Ni N5 . . 179.13(9) y
C7 N1 N2 . . 109.4(2) ?
C8 N2 N1 . . 118.0(2) ?
C8 N2 Ni . . 126.4(2) ?
N1 N2 Ni . . 115.45(16) ?
C15 N3 C19 . . 116.5(3) ?
C15 N3 Ni . . 122.9(2) ?
C19 N3 Ni . . 120.4(2) ?
C25 N4 C29 . . 116.9(3) ?
C25 N4 Ni . . 120.1(3) ?
C29 N4 Ni . . 123.0(2) ?
C24 N5 C20 . . 116.2(3) ?
C24 N5 Ni . . 122.0(2) ?
C20 N5 Ni . . 121.3(2) ?
C34 N6 C30 . . 118.2(7) ?
C1 O1 H1 . . 109.5 ?
C7 O2 Ni . . 109.12(17) ?
C14 O3 Ni . . 126.80(19) ?
O1 C1 C2 . . 119.0(3) ?
O1 C1 C6 . . 122.4(3) ?
C2 C1 C6 . . 118.6(3) ?
C3 C2 C1 . . 121.8(4) ?
C3 C2 H2 . . 119.1 ?
C1 C2 H2 . . 119.1 ?
C4 C3 C2 . . 119.6(4) ?
C4 C3 H3 . . 120.2 ?
C2 C3 H3 . . 120.2 ?
C3 C4 C5 . . 120.0(4) ?
C3 C4 H4 . . 120.0 ?
C5 C4 H4 . . 120.0 ?
C4 C5 C6 . . 121.9(4) ?
C4 C5 H5 . . 119.1 ?
C6 C5 H5 . . 119.1 ?
C5 C6 C1 . . 118.1(3) ?
C5 C6 C7 . . 119.5(3) ?
C1 C6 C7 . . 122.4(3) ?
O2 C7 N1 . . 126.3(3) ?
O2 C7 C6 . . 117.5(3) ?
N1 C7 C6 . . 116.1(2) ?
N2 C8 C9 . . 126.0(3) ?
N2 C8 H8 . . 117.0 ?
C9 C8 H8 . . 117.0 ?
C10 C9 C14 . . 118.8(3) ?
C10 C9 C8 . . 116.8(3) ?
C14 C9 C8 . . 124.2(3) ?
C11 C10 C9 . . 123.1(4) ?
C11 C10 H10 . . 118.4 ?
C9 C10 H10 . . 118.4 ?
C10 C11 C12 . . 118.3(4) ?
C10 C11 H11 . . 120.9 ?
C12 C11 H11 . . 120.9 ?
C13 C12 C11 . . 120.1(4) ?
C13 C12 H12 . . 120.0 ?
C11 C12 H12 . . 120.0 ?
C12 C13 C14 . . 123.3(4) ?
C12 C13 H13 . . 118.4 ?
C14 C13 H13 . . 118.4 ?
O3 C14 C13 . . 119.2(3) ?
O3 C14 C9 . . 124.4(3) ?
C13 C14 C9 . . 116.4(3) ?
N3 C15 C16 . . 123.8(3) ?
N3 C15 H15 . . 118.1 ?
C16 C15 H15 . . 118.1 ?
C17 C16 C15 . . 119.6(4) ?
C17 C16 H16 . . 120.2 ?
C15 C16 H16 . . 120.2 ?
C16 C17 C18 . . 118.0(3) ?
C16 C17 H17 . . 121.0 ?
C18 C17 H17 . . 121.0 ?
C17 C18 C19 . . 119.3(4) ?
C17 C18 H18 . . 120.3 ?
C19 C18 H18 . . 120.3 ?
N3 C19 C18 . . 122.8(4) ?
N3 C19 H19 . . 118.6 ?
C18 C19 H19 . . 118.6 ?
N5 C20 C21 . . 123.3(3) ?
N5 C20 H20 . . 118.4 ?
C21 C20 H20 . . 118.4 ?
C22 C21 C20 . . 119.4(4) ?
C22 C21 H21 . . 120.3 ?
C20 C21 H21 . . 120.3 ?
C21 C22 C23 . . 118.0(4) ?
C21 C22 H22 . . 121.0 ?
C23 C22 H22 . . 121.0 ?
C22 C23 C24 . . 119.7(4) ?
C22 C23 H23 . . 120.2 ?
C24 C23 H23 . . 120.2 ?
N5 C24 C23 . . 123.5(4) ?
N5 C24 H24 . . 118.3 ?
C23 C24 H24 . . 118.3 ?
N4 C25 C26 . . 122.4(4) ?
N4 C25 H25 . . 118.8 ?
C26 C25 H25 . . 118.8 ?
C27 C26 C25 . . 119.5(4) ?
C27 C26 H26 . . 120.2 ?
C25 C26 H26 . . 120.2 ?
C26 C27 C28 . . 118.8(4) ?
C26 C27 H27 . . 120.6 ?
C28 C27 H27 . . 120.6 ?
C27 C28 C29 . . 118.4(4) ?
C27 C28 H28 . . 120.8 ?
C29 C28 H28 . . 120.8 ?
N4 C29 C28 . . 124.0(4) ?
N4 C29 H29 . . 118.0 ?
C28 C29 H29 . . 118.0 ?
C31 C30 N6 . . 117.5(7) ?
C31 C30 H30 . . 121.2 ?
N6 C30 H30 . . 121.2 ?
C32 C31 C30 . . 119.7(7) ?
C32 C31 H31 . . 120.2 ?
C30 C31 H31 . . 120.2 ?
C31 C32 C33 . . 119.4(8) ?
C31 C32 H32 . . 120.3 ?
C33 C32 H32 . . 120.3 ?
C34 C33 C32 . . 123.0(8) ?
C34 C33 H33 . . 118.5 ?
C32 C33 H33 . . 118.5 ?
C33 C34 N6 . . 121.5(8) ?
C33 C34 H34 . . 119.2 ?
N6 C34 H34 . . 119.2 ?
C35 N7 C37 . . 117.2(5) ?
N7 C35 C37 . 3_666 121.6(5) ?
N7 C35 H35 . . 119.2 ?
C37 C35 H35 3_666 . 119.2 ?
N7 C37 C35 . 3_666 121.3(5) ?
N7 C37 H37 . . 119.4 ?
C35 C37 H37 3_666 . 119.4 ?

loop_
_geom_bond_atom_site_label_1
_geom_bond_atom_site_label_2
_geom_bond_site_symmetry_2
_geom_bond_distance
_geom_bond_publ_flag
Ni O3 . 1.993(2) y
Ni N2 . 1.995(2) y
Ni O2 . 2.0475(19) y
Ni N3 . 2.083(2) y
Ni N4 . 2.160(3) y
Ni N5 . 2.176(2) y
N1 C7 . 1.341(4) ?
N1 N2 . 1.386(3) ?
N2 C8 . 1.283(4) ?
N3 C15 . 1.316(4) ?
N3 C19 . 1.322(4) ?
N4 C25 . 1.322(4) ?
N4 C29 . 1.324(4) ?
N5 C24 . 1.325(4) ?
N5 C20 . 1.328(4) ?
N6 C34 . 1.270(9) ?
N6 C30 . 1.396(10) ?
O1 C1 . 1.330(4) ?
O1 H1 . 0.82 ?
O2 C7 . 1.277(3) ?
O3 C14 . 1.309(4) ?
C1 C2 . 1.372(5) ?
C1 C6 . 1.410(4) ?
C2 C3 . 1.372(6) ?
C2 H2 . 0.93 ?
C3 C4 . 1.354(6) ?
C3 H3 . 0.93 ?
C4 C5 . 1.368(5) ?
C4 H4 . 0.93 ?
C5 C6 . 1.378(4) ?
C5 H5 . 0.93 ?
C6 C7 . 1.472(4) ?
C8 C9 . 1.435(4) ?
C8 H8 . 0.93 ?
C9 C10 . 1.417(4) ?
C9 C14 . 1.424(5) ?
C10 C11 . 1.370(5) ?
C10 H10 . 0.93 ?
C11 C12 . 1.399(6) ?
C11 H11 . 0.93 ?
C12 C13 . 1.375(5) ?
C12 H12 . 0.93 ?
C13 C14 . 1.416(4) ?
C13 H13 . 0.93 ?
C15 C16 . 1.369(5) ?
C15 H15 . 0.93 ?
C16 C17 . 1.348(5) ?
C16 H16 . 0.93 ?
C17 C18 . 1.358(6) ?
C17 H17 . 0.93 ?
C18 C19 . 1.384(5) ?
C18 H18 . 0.93 ?
C19 H19 . 0.93 ?
C20 C21 . 1.367(5) ?
C20 H20 . 0.93 ?
C21 C22 . 1.354(6) ?
C21 H21 . 0.93 ?
C22 C23 . 1.355(6) ?
C22 H22 . 0.93 ?
C23 C24 . 1.359(5) ?
C23 H23 . 0.93 ?
C24 H24 . 0.93 ?
C25 C26 . 1.392(6) ?
C25 H25 . 0.93 ?
C26 C27 . 1.344(7) ?
C26 H26 . 0.93 ?
C27 C28 . 1.367(7) ?
C27 H27 . 0.93 ?
C28 C29 . 1.372(5) ?
C28 H28 . 0.93 ?
C29 H29 . 0.93 ?
C30 C31 . 1.344(10) ?
C30 H30 . 0.93 ?
C31 C32 . 1.273(9) ?
C31 H31 . 0.93 ?
C32 C33 . 1.315(9) ?
C32 H32 . 0.93 ?
C33 C34 . 1.241(10) ?
C33 H33 . 0.93 ?
C34 H34 . 0.93 ?
N7 C35 . 1.335(7) ?
N7 C37 . 1.342(7) ?
C35 C37 3_666 1.344(8) ?
C35 H35 . 0.93 ?
C37 C35 3_666 1.344(8) ?
C37 H37 . 0.93 ?

loop_
_geom_hbond_atom_site_label_D
_geom_hbond_atom_site_label_H
_geom_hbond_atom_site_label_A
_geom_hbond_site_symmetry_A
_geom_hbond_distance_DH
_geom_hbond_distance_HA
_geom_hbond_distance_DA
_geom_hbond_angle_DHA
O1 H1 N1 . 0.82 1.82 2.549(3) 147
C16 H16 O1 4_566 0.93 2.58 3.356(5) 141
C20 H20 O3 . 0.93 2.43 3.022(4) 121
C24 H24 O2 . 0.93 2.47 3.030(4) 119
C19 H19 O2 . 0.93 2.52 3.059(4) 118

loop_
_geom_torsion_atom_site_label_1
_geom_torsion_atom_site_label_2
_geom_torsion_atom_site_label_3
_geom_torsion_atom_site_label_4
_geom_torsion_site_symmetry_4
_geom_torsion
C7 N1 N2 C8 . 180.0(3)
C7 N1 N2 Ni . -4.3(3)
O3 Ni N2 C8 . 0.5(2)
O2 Ni N2 C8 . -178.7(3)
N4 Ni N2 C8 . -89.4(3)
N5 Ni N2 C8 . 91.1(2)
O3 Ni N2 N1 . -174.80(18)
O2 Ni N2 N1 . 6.07(18)
N4 Ni N2 N1 . 95.35(19)
N5 Ni N2 N1 . -84.22(19)
O3 Ni N3 C15 . 26.0(3)
O2 Ni N3 C15 . -154.4(3)
N4 Ni N3 C15 . 115.7(3)
N5 Ni N3 C15 . -64.6(3)
O3 Ni N3 C19 . -158.3(3)
O2 Ni N3 C19 . 21.3(3)
N4 Ni N3 C19 . -68.5(3)
N5 Ni N3 C19 . 111.2(3)
O3 Ni N4 C25 . 40.4(3)
N2 Ni N4 C25 . 132.1(3)
O2 Ni N4 C25 . -148.9(3)
N3 Ni N4 C25 . -55.7(3)
O3 Ni N4 C29 . -137.7(3)
N2 Ni N4 C29 . -46.0(3)
O2 Ni N4 C29 . 33.1(3)
N3 Ni N4 C29 . 126.3(3)
O3 Ni N5 C24 . -179.8(3)
N2 Ni N5 C24 . 88.5(3)
O2 Ni N5 C24 . 9.5(3)
N3 Ni N5 C24 . -83.7(3)
O3 Ni N5 C20 . 8.4(3)
N2 Ni N5 C20 . -83.3(3)
O2 Ni N5 C20 . -162.4(3)
N3 Ni N5 C20 . 104.4(3)
N2 Ni O2 C7 . -6.51(19)
N3 Ni O2 C7 . 170.54(19)
N4 Ni O2 C7 . -99.39(19)
N5 Ni O2 C7 . 81.44(19)
N2 Ni O3 C14 . -6.4(2)
N3 Ni O3 C14 . 176.5(2)
N4 Ni O3 C14 . 86.4(2)
N5 Ni O3 C14 . -94.3(2)
O1 C1 C2 C3 . 178.6(4)
C6 C1 C2 C3 . -2.1(6)
C1 C2 C3 C4 . -0.2(7)
C2 C3 C4 C5 . 1.7(7)
C3 C4 C5 C6 . -0.9(7)
C4 C5 C6 C1 . -1.4(6)
C4 C5 C6 C7 . 177.8(4)
O1 C1 C6 C5 . -177.9(3)
C2 C1 C6 C5 . 2.8(5)
O1 C1 C6 C7 . 2.9(5)
C2 C1 C6 C7 . -176.4(3)
Ni O2 C7 N1 . 6.9(4)
Ni O2 C7 C6 . -172.3(2)
N2 N1 C7 O2 . -2.0(4)
N2 N1 C7 C6 . 177.1(2)
C5 C6 C7 O2 . -2.2(4)
C1 C6 C7 O2 . 177.0(3)
C5 C6 C7 N1 . 178.5(3)
C1 C6 C7 N1 . -2.3(4)
N1 N2 C8 C9 . 178.9(3)
Ni N2 C8 C9 . 3.8(4)
N2 C8 C9 C10 . 172.6(3)
N2 C8 C9 C14 . -3.5(5)
C14 C9 C10 C11 . -0.3(5)
C8 C9 C10 C11 . -176.6(3)
C9 C10 C11 C12 . 0.0(6)
C10 C11 C12 C13 . -0.4(7)
C11 C12 C13 C14 . 1.0(6)
Ni O3 C14 C13 . -171.6(2)
Ni O3 C14 C9 . 8.3(4)
C12 C13 C14 O3 . 178.6(3)
C12 C13 C14 C9 . -1.3(5)
C10 C9 C14 O3 . -179.0(3)
C8 C9 C14 O3 . -3.0(5)
C10 C9 C14 C13 . 0.9(4)
C8 C9 C14 C13 . 176.9(3)
C19 N3 C15 C16 . 1.3(6)
Ni N3 C15 C16 . 177.2(3)
N3 C15 C16 C17 . -0.8(6)
C15 C16 C17 C18 . 0.0(7)
C16 C17 C18 C19 . 0.2(8)
C15 N3 C19 C18 . -1.0(7)
Ni N3 C19 C18 . -177.0(4)
C17 C18 C19 N3 . 0.3(8)
C24 N5 C20 C21 . -0.9(5)
Ni N5 C20 C21 . 171.4(3)
N5 C20 C21 C22 . 0.3(6)
C20 C21 C22 C23 . 0.3(7)
C21 C22 C23 C24 . -0.3(7)
C20 N5 C24 C23 . 0.9(5)
Ni N5 C24 C23 . -171.4(3)
C22 C23 C24 N5 . -0.3(7)
C29 N4 C25 C26 . 0.0(6)
Ni N4 C25 C26 . -178.2(3)
N4 C25 C26 C27 . -0.4(7)
C25 C26 C27 C28 . 0.5(8)
C26 C27 C28 C29 . -0.3(7)
C25 N4 C29 C28 . 0.2(6)
Ni N4 C29 C28 . 178.3(3)
C27 C28 C29 N4 . -0.1(7)
C34 N6 C30 C31 . -5.5(11)
N6 C30 C31 C32 . -1.7(12)
C30 C31 C32 C33 . 6.6(14)
C31 C32 C33 C34 . -4.6(17)
C32 C33 C34 N6 . -3.1(17)
C30 N6 C34 C33 . 7.9(14)
C37 N7 C35 C37 3_666 0.4(10)
C35 N7 C37 C35 3_666 -0.4(9)
